data_7719067
loop_
_publ_author_name
'Akine, Shigehisa'
'Nakano, Masato'
'Sakata, Yoko'
'Tsuzuki, Seiji'

_publ_section_title
;
 Synthesis of a xanthene-based macrocyclic imine ligand and two-step
 planarization by metalation with Ni<sup>2+</sup> and Na<sup/>.
;
_journal_issue 30
_journal_name_full 'Dalton transactions (Cambridge, England : 2003)'
_journal_page_first 11573
_journal_page_last 11580
_journal_paper_doi 10.1039/d5dt01183c
_journal_volume 54
_journal_year 2025
_chemical_formula_moiety C49.33H44N4Ni2O8.67S1.33
_chemical_formula_sum 'C49.33 H44 N4 Ni2 O8.67 S1.33'
_chemical_formula_weight 991.72
_chemical_name_common LNi2_0.67H2O_0.67MeOH_1.33Me2SO
_space_group_crystal_system monoclinic
_space_group_IT_number 14
_space_group_name_Hall '-P 2yn'
_space_group_name_H-M_alt 'P 1 21/n 1'
_atom_sites_solution_hydrogens mixed
_audit_creation_method SHELXL-2014/7
_audit_update_record
;
2025-05-05 deposited with the CCDC.	2025-07-07 downloaded from the CCDC.
;
_cell_angle_alpha 90
_cell_angle_beta 111.4120(10)
_cell_angle_gamma 90
_cell_formula_units_Z 6
_cell_length_a 16.3754(5)
_cell_length_b 21.6479(6)
_cell_length_c 19.6275(6)
_cell_measurement_reflns_used 49196
_cell_measurement_temperature 93
_cell_measurement_theta_max 67.120
_cell_measurement_theta_min 3.022
_cell_volume 6477.6(3)
_computing_cell_refinement 'APEX2 v2015.5 (Bruker AXS)'
_computing_data_collection 'Bruker Instrument Service V4.2.7 (Bruker AXS Inc., 2015)'
_computing_data_reduction 'SAINT V8.34A (Bruker AXS Inc., 2013)'
_computing_molecular_graphics ORTEP-3
_computing_publication_material ORTEP-3
_computing_structure_refinement 'SHELXL-2014 (Sheldrick, 2014)'
_computing_structure_solution 'SHELXT (Sheldrick, 2013)'
_diffrn_ambient_temperature 93
_diffrn_detector_area_resol_mean 10.4167
_diffrn_measured_fraction_theta_full 0.998
_diffrn_measured_fraction_theta_max 0.998
_diffrn_measurement_device_type 'Bruker D8 goniometer'
_diffrn_measurement_method 'phi and omega scans'
_diffrn_radiation_type CuK\a
_diffrn_radiation_wavelength 1.54178
_diffrn_reflns_av_R_equivalents 0.0271
_diffrn_reflns_av_unetI/netI 0.0214
_diffrn_reflns_Laue_measured_fraction_full 0.998
_diffrn_reflns_Laue_measured_fraction_max 0.998
_diffrn_reflns_limit_h_max 19
_diffrn_reflns_limit_h_min -19
_diffrn_reflns_limit_k_max 25
_diffrn_reflns_limit_k_min -23
_diffrn_reflns_limit_l_max 23
_diffrn_reflns_limit_l_min -23
_diffrn_reflns_number 49196
_diffrn_reflns_point_group_measured_fraction_full 0.998
_diffrn_reflns_point_group_measured_fraction_max 0.998
_diffrn_reflns_theta_full 67.120
_diffrn_reflns_theta_max 67.120
_diffrn_reflns_theta_min 3.022
_diffrn_source 'rotating anode'
_exptl_absorpt_coefficient_mu 2.217
_exptl_absorpt_correction_T_max 1
_exptl_absorpt_correction_T_min 0.864
_exptl_absorpt_correction_type empirical
_exptl_absorpt_process_details 'SADABS (Sheldrick, 1996)'
_exptl_crystal_colour 'dark red'
_exptl_crystal_density_diffrn 1.525
_exptl_crystal_description prismatic
_exptl_crystal_F_000 3088
_exptl_crystal_recrystallization_method 'Re-crystallisation from solvent: DMSO/MeOH'
_exptl_crystal_size_max 0.240
_exptl_crystal_size_mid 0.080
_exptl_crystal_size_min 0.020
_refine_diff_density_max 0.679
_refine_diff_density_min -0.429
_refine_diff_density_rms 0.057
_refine_ls_extinction_method none
_refine_ls_goodness_of_fit_ref 1.014
_refine_ls_hydrogen_treatment mixed
_refine_ls_matrix_type full
_refine_ls_number_parameters 1044
_refine_ls_number_reflns 11574
_refine_ls_number_restraints 277
_refine_ls_restrained_S_all 1.020
_refine_ls_R_factor_all 0.0384
_refine_ls_R_factor_gt 0.0334
_refine_ls_shift/su_max 0.002
_refine_ls_shift/su_mean 0.000
_refine_ls_structure_factor_coef Fsqd
_refine_ls_weighting_details 'w=1/[\s^2^(Fo^2^)+(0.0452P)^2^+5.8843P] where P=(Fo^2^+2Fc^2^)/3'
_refine_ls_weighting_scheme calc
_refine_ls_wR_factor_gt 0.0854
_refine_ls_wR_factor_ref 0.0886
_reflns_Friedel_coverage 0.000
_reflns_number_gt 10385
_reflns_number_total 11574
_reflns_threshold_expression 'I > 2\s(I)'
_cod_data_source_file d5dt01183c2.cif
_cod_data_source_block nak002b
_cod_depositor_comments 'Adding full bibliography for 7719065--7719067.cif.'
_cod_original_sg_symbol_H-M 'P 21/n'
_cod_database_code 7719067
_shelx_shelxl_version_number 2014/7
_shelx_space_group_comment
;
The symmetry employed for this shelxl refinement is uniquely defined
by the following loop, which should always be used as a source of
symmetry information in preference to the above space-group names.
They are only intended as comments.
;
_shelx_estimated_absorpt_t_min 0.618
_shelx_estimated_absorpt_t_max 0.957

loop_
_space_group_symop_operation_xyz
'x, y, z'
'-x+1/2, y+1/2, -z+1/2'
'-x, -y, -z'
'x-1/2, -y-1/2, z-1/2'

loop_
_atom_site_label
_atom_site_type_symbol
_atom_site_fract_x
_atom_site_fract_y
_atom_site_fract_z
_atom_site_U_iso_or_equiv
_atom_site_adp_type
_atom_site_occupancy
_atom_site_site_symmetry_order
_atom_site_calc_flag
_atom_site_refinement_flags_posn
_atom_site_refinement_flags_adp
_atom_site_refinement_flags_occupancy
_atom_site_disorder_assembly
_atom_site_disorder_group
Ni1 Ni -0.04509(2) 0.34583(2) 0.42712(2) 0.02235(9) Uani 1 1 d . . . . .
C1 C 0.16802(16) 0.45363(10) 0.43769(13) 0.0309(5) Uani 1 1 d . . . . .
C2 C 0.11324(14) 0.40116(9) 0.42933(11) 0.0238(4) Uani 1 1 d . . . . .
C3 C 0.14192(13) 0.34578(9) 0.40698(11) 0.0218(4) Uani 1 1 d . . . . .
C4 C 0.22160(13) 0.34430(10) 0.39476(12) 0.0266(4) Uani 1 1 d . . . . .
H1 H 0.2416 0.3063 0.3823 0.032 Uiso 1 1 calc R U . . .
C5 C 0.27019(13) 0.39621(10) 0.40055(11) 0.0251(4) Uani 1 1 d . . . . .
H2 H 0.3226 0.3946 0.3904 0.030 Uiso 1 1 calc R U . . .
C6 C 0.24326(15) 0.45222(10) 0.42138(13) 0.0309(5) Uani 1 1 d . U . . .
C7 C 0.3070(4) 0.5058(2) 0.4335(3) 0.0384(10) Uani 0.615(6) 1 d . U P A 1
C8 C 0.2732(5) 0.5171(3) 0.4014(5) 0.0298(12) Uani 0.385(6) 1 d . U P A 2
C9 C 0.26803(16) 0.56157(10) 0.46140(14) 0.0336(5) Uani 1 1 d . U . . .
C10 C 0.31985(14) 0.61550(10) 0.48121(12) 0.0265(4) Uani 1 1 d . . . . .
H3 H 0.3707 0.6193 0.4691 0.032 Uiso 1 1 calc R U . . .
C11 C 0.29758(13) 0.66198(9) 0.51745(11) 0.0244(4) Uani 1 1 d . . . . .
H4 H 0.3335 0.6978 0.5307 0.029 Uiso 1 1 calc R U . . .
C12 C 0.22195(13) 0.65805(9) 0.53584(11) 0.0220(4) Uani 1 1 d . . . . .
C13 C 0.16699(14) 0.60518(9) 0.51570(12) 0.0255(4) Uani 1 1 d . . . . .
C14 C 0.19397(16) 0.55715(10) 0.47847(14) 0.0338(5) Uani 1 1 d . . . . .
O1 O 0.1303(4) 0.5097(3) 0.4525(3) 0.0288(11) Uani 0.615(6) 1 d . U P A 1
O2 O 0.1531(6) 0.5015(4) 0.4753(4) 0.0235(16) Uani 0.385(6) 1 d . U P A 2
O3 O 0.04022(10) 0.40582(7) 0.44178(9) 0.0301(3) Uani 1 1 d . . . . .
C15 C 0.08888(13) 0.29222(9) 0.38887(11) 0.0219(4) Uani 1 1 d . . . . .
H5 H 0.1131 0.2563 0.3758 0.026 Uiso 1 1 calc R U . . .
N1 N 0.00954(11) 0.28818(7) 0.38870(9) 0.0202(3) Uani 1 1 d . . . . .
C16 C -0.04331(13) 0.23573(9) 0.35792(10) 0.0212(4) Uani 1 1 d . . . . .
C17 C -0.02311(14) 0.18895(9) 0.31754(11) 0.0254(4) Uani 1 1 d . . . . .
H6 H 0.0316 0.1888 0.3111 0.031 Uiso 1 1 calc R U . . .
C18 C -0.08401(15) 0.14293(9) 0.28715(12) 0.0276(4) Uani 1 1 d . . . . .
H7 H -0.0708 0.1107 0.2600 0.033 Uiso 1 1 calc R U . . .
O4 O 0.09542(10) 0.59817(6) 0.52899(9) 0.0303(3) Uani 1 1 d . . . . .
C19 C 0.20336(13) 0.70805(9) 0.57432(11) 0.0222(4) Uani 1 1 d . . . . .
H8 H 0.2438 0.7414 0.5873 0.027 Uiso 1 1 calc R U . . .
N2 N 0.13509(11) 0.71191(7) 0.59331(9) 0.0214(3) Uani 1 1 d . . . . .
C20 C 0.12338(13) 0.76392(9) 0.63305(11) 0.0221(4) Uani 1 1 d . . . . .
C21 C 0.18487(15) 0.81045(10) 0.66415(12) 0.0279(4) Uani 1 1 d . . . . .
H9 H 0.2398 0.8104 0.6580 0.034 Uiso 1 1 calc R U . . .
C22 C 0.16429(15) 0.85667(10) 0.70406(12) 0.0298(5) Uani 1 1 d . . . . .
H10 H 0.2057 0.8885 0.7256 0.036 Uiso 1 1 calc R U . . .
C23 C 0.3007(6) 0.5249(2) 0.3550(4) 0.076(2) Uani 0.615(6) 1 d . U P A 1
H11 H 0.2396 0.5345 0.3250 0.113 Uiso 0.615(6) 1 calc R U P A 1
H12 H 0.3373 0.5614 0.3581 0.113 Uiso 0.615(6) 1 calc R U P A 1
H13 H 0.3212 0.4907 0.3326 0.113 Uiso 0.615(6) 1 calc R U P A 1
C24 C 0.4002(3) 0.4908(3) 0.4807(4) 0.075(2) Uani 0.615(6) 1 d . U P A 1
H14 H 0.4369 0.5275 0.4858 0.113 Uiso 0.615(6) 1 calc R U P A 1
H15 H 0.4026 0.4775 0.5291 0.113 Uiso 0.615(6) 1 calc R U P A 1
H16 H 0.4219 0.4575 0.4580 0.113 Uiso 0.615(6) 1 calc R U P A 1
C25 C 0.3654(5) 0.5127(3) 0.4064(5) 0.0442(19) Uani 0.385(6) 1 d . U P A 2
H17 H 0.3691 0.4845 0.3685 0.066 Uiso 0.385(6) 1 calc R U P A 2
H18 H 0.3864 0.5537 0.3993 0.066 Uiso 0.385(6) 1 calc R U P A 2
H19 H 0.4019 0.4968 0.4547 0.066 Uiso 0.385(6) 1 calc R U P A 2
C26 C 0.2174(5) 0.5393(3) 0.3220(4) 0.0411(16) Uani 0.385(6) 1 d . U P A 2
H20 H 0.1557 0.5428 0.3167 0.062 Uiso 0.385(6) 1 calc R U P A 2
H21 H 0.2388 0.5796 0.3131 0.062 Uiso 0.385(6) 1 calc R U P A 2
H22 H 0.2229 0.5093 0.2865 0.062 Uiso 0.385(6) 1 calc R U P A 2
Ni2 Ni 0.11245(2) 0.47929(2) 0.12797(2) 0.01486(8) Uani 1 1 d . . . . .
Ni3 Ni 0.42310(2) 0.63403(2) 0.00922(2) 0.01413(8) Uani 1 1 d . . . . .
C27 C 0.37840(12) 0.43789(8) 0.19708(9) 0.0151(3) Uani 1 1 d . . . . .
C28 C 0.28728(12) 0.43212(8) 0.18471(9) 0.0148(3) Uani 1 1 d . . . . .
C29 C 0.26234(12) 0.38075(8) 0.21696(10) 0.0179(4) Uani 1 1 d . . . . .
C30 C 0.32622(13) 0.33791(9) 0.25870(11) 0.0228(4) Uani 1 1 d . . . . .
H23 H 0.3085 0.3031 0.2793 0.027 Uiso 1 1 calc R U . . .
C31 C 0.41300(13) 0.34568(9) 0.27000(11) 0.0231(4) Uani 1 1 d . . . . .
H24 H 0.4549 0.3166 0.2987 0.028 Uiso 1 1 calc R U . . .
C32 C 0.44062(12) 0.39663(9) 0.23917(10) 0.0176(4) Uani 1 1 d . . . . .
C33 C 0.53721(12) 0.40994(9) 0.25510(10) 0.0196(4) Uani 1 1 d . . . . .
C34 C 0.54450(12) 0.44518(8) 0.19032(10) 0.0177(4) Uani 1 1 d . . . . .
C35 C 0.62037(12) 0.44270(9) 0.17245(11) 0.0220(4) Uani 1 1 d . . . . .
H25 H 0.6655 0.4139 0.1965 0.026 Uiso 1 1 calc R U . . .
C36 C 0.62913(12) 0.48155(9) 0.12066(11) 0.0216(4) Uani 1 1 d . . . . .
H26 H 0.6803 0.4791 0.1087 0.026 Uiso 1 1 calc R U . . .
C37 C 0.56362(12) 0.52536(8) 0.08455(10) 0.0169(4) Uani 1 1 d . . . . .
C38 C 0.48491(11) 0.52756(8) 0.09890(10) 0.0150(3) Uani 1 1 d . . . . .
C39 C 0.47777(11) 0.48523(8) 0.15177(10) 0.0155(3) Uani 1 1 d . . . . .
O5 O 0.40040(8) 0.48866(6) 0.16477(7) 0.0161(3) Uani 1 1 d . . . . .
O6 O 0.23195(8) 0.47368(5) 0.14535(7) 0.0155(3) Uani 1 1 d . . . . .
C40 C 0.17418(12) 0.37059(8) 0.21134(10) 0.0185(4) Uani 1 1 d . . . . .
H27 H 0.1622 0.3339 0.2326 0.022 Uiso 1 1 calc R U . . .
N3 N 0.10884(10) 0.40751(7) 0.17945(8) 0.0161(3) Uani 1 1 d . . . . .
O7 O 0.42085(8) 0.56635(5) 0.06718(7) 0.0154(2) Uani 1 1 d . . . . .
C41 C 0.58192(12) 0.56833(8) 0.03751(10) 0.0173(4) Uani 1 1 d . . . . .
H28 H 0.6346 0.5627 0.0285 0.021 Uiso 1 1 calc R U . . .
N4 N 0.53241(10) 0.61493(7) 0.00563(8) 0.0151(3) Uani 1 1 d . . . . .
C42 C 0.02353(12) 0.39333(8) 0.17849(10) 0.0168(4) Uani 1 1 d . . . . .
C43 C 0.00106(13) 0.34373(9) 0.21357(10) 0.0205(4) Uani 1 1 d . . . . .
H29 H 0.0447 0.3155 0.2418 0.025 Uiso 1 1 calc R U . . .
C44 C -0.08554(13) 0.33614(9) 0.20672(11) 0.0231(4) Uani 1 1 d . . . . .
H30 H -0.1013 0.3028 0.2310 0.028 Uiso 1 1 calc R U . . .
C45 C -0.14985(13) 0.37712(9) 0.16441(11) 0.0220(4) Uani 1 1 d . . . . .
H31 H -0.2091 0.3713 0.1598 0.026 Uiso 1 1 calc R U . . .
C46 C -0.12823(12) 0.42608(9) 0.12920(11) 0.0207(4) Uani 1 1 d . . . . .
H32 H -0.1723 0.4534 0.0997 0.025 Uiso 1 1 calc R U . . .
C47 C -0.04048(12) 0.43481(8) 0.13758(10) 0.0169(4) Uani 1 1 d . . . . .
C48 C 0.07233(11) 0.64696(8) 0.01776(10) 0.0150(3) Uani 1 1 d . . . . .
C49 C 0.05426(11) 0.59034(8) 0.04708(9) 0.0152(3) Uani 1 1 d . . . . .
C50 C -0.03375(12) 0.58044(8) 0.04043(10) 0.0175(4) Uani 1 1 d . . . . .
C51 C -0.09919(12) 0.62472(9) 0.00541(11) 0.0207(4) Uani 1 1 d . . . . .
H33 H -0.1584 0.6168 -0.0002 0.025 Uiso 1 1 calc R U . . .
C52 C -0.07854(12) 0.67846(9) -0.02026(11) 0.0200(4) Uani 1 1 d . . . . .
H34 H -0.1233 0.7078 -0.0432 0.024 Uiso 1 1 calc R U . . .
C53 C 0.00882(12) 0.69109(8) -0.01321(9) 0.0157(4) Uani 1 1 d . . . . .
C54 C 0.03424(12) 0.75488(8) -0.03173(10) 0.0175(4) Uani 1 1 d . . . . .
C55 C 0.12132(12) 0.75062(8) -0.04311(10) 0.0183(4) Uani 1 1 d . . . . .
C56 C 0.14657(13) 0.79691(9) -0.08214(12) 0.0246(4) Uani 1 1 d . . . . .
H35 H 0.1081 0.8305 -0.1028 0.030 Uiso 1 1 calc R U . . .
C57 C 0.22544(13) 0.79394(9) -0.09039(12) 0.0244(4) Uani 1 1 d . . . . .
H36 H 0.2411 0.8253 -0.1172 0.029 Uiso 1 1 calc R U . . .
C58 C 0.28447(12) 0.74487(8) -0.05956(10) 0.0185(4) Uani 1 1 d . . . . .
C59 C 0.26239(12) 0.69777(8) -0.01908(10) 0.0155(3) Uani 1 1 d . . . . .
C60 C 0.17838(12) 0.70252(8) -0.01289(10) 0.0158(4) Uani 1 1 d . . . . .
O8 O 0.15886(8) 0.65463(6) 0.02531(7) 0.0162(3) Uani 1 1 d . . . . .
O9 O 0.11823(8) 0.55181(6) 0.07891(7) 0.0163(3) Uani 1 1 d . . . . .
C61 C -0.05954(12) 0.52768(8) 0.07034(10) 0.0179(4) Uani 1 1 d . . . . .
H37 H -0.1201 0.5235 0.0623 0.021 Uiso 1 1 calc R U . . .
N5 N -0.00697(10) 0.48436(7) 0.10801(8) 0.0164(3) Uani 1 1 d . . . . .
O10 O 0.31330(8) 0.65134(6) 0.01174(7) 0.0165(3) Uani 1 1 d . . . . .
C62 C 0.36481(12) 0.74451(8) -0.07141(10) 0.0182(4) Uani 1 1 d . . . . .
H38 H 0.3748 0.7772 -0.0997 0.022 Uiso 1 1 calc R U . . .
N6 N 0.42625(10) 0.70288(7) -0.04658(8) 0.0158(3) Uani 1 1 d . . . . .
C63 C 0.50446(12) 0.70759(8) -0.06197(10) 0.0167(4) Uani 1 1 d . . . . .
C64 C 0.52668(13) 0.75573(9) -0.09932(11) 0.0218(4) Uani 1 1 d . . . . .
H39 H 0.4882 0.7898 -0.1171 0.026 Uiso 1 1 calc R U . . .
C65 C 0.60537(13) 0.75305(10) -0.11009(11) 0.0235(4) Uani 1 1 d . . . . .
H40 H 0.6215 0.7859 -0.1347 0.028 Uiso 1 1 calc R U . . .
C66 C 0.66129(12) 0.70262(10) -0.08513(11) 0.0231(4) Uani 1 1 d . . . . .
H41 H 0.7145 0.7009 -0.0940 0.028 Uiso 1 1 calc R U . . .
C67 C 0.63994(12) 0.65524(9) -0.04772(11) 0.0203(4) Uani 1 1 d . . . . .
H42 H 0.6782 0.6209 -0.0308 0.024 Uiso 1 1 calc R U . . .
C68 C 0.56169(12) 0.65815(8) -0.03503(10) 0.0167(4) Uani 1 1 d . . . . .
C69 C 0.59217(13) 0.35033(10) 0.27094(12) 0.0263(4) Uani 1 1 d . . . . .
H43 H 0.5868 0.3293 0.3133 0.039 Uiso 1 1 calc R U . . .
H44 H 0.6538 0.3606 0.2814 0.039 Uiso 1 1 calc R U . . .
H45 H 0.5709 0.3231 0.2282 0.039 Uiso 1 1 calc R U . . .
C70 C 0.57082(15) 0.45240(11) 0.32286(11) 0.0298(5) Uani 1 1 d . . . . .
H46 H 0.5357 0.4903 0.3132 0.045 Uiso 1 1 calc R U . . .
H47 H 0.6324 0.4629 0.3333 0.045 Uiso 1 1 calc R U . . .
H48 H 0.5656 0.4310 0.3651 0.045 Uiso 1 1 calc R U . . .
C71 C -0.03770(13) 0.78241(9) -0.09925(11) 0.0241(4) Uani 1 1 d . . . . .
H49 H -0.0212 0.8245 -0.1076 0.036 Uiso 1 1 calc R U . . .
H50 H -0.0932 0.7835 -0.0911 0.036 Uiso 1 1 calc R U . . .
H51 H -0.0445 0.7568 -0.1422 0.036 Uiso 1 1 calc R U . . .
C72 C 0.04621(13) 0.79716(9) 0.03447(11) 0.0234(4) Uani 1 1 d . . . . .
H52 H 0.0926 0.7805 0.0779 0.035 Uiso 1 1 calc R U . . .
H53 H -0.0089 0.7991 0.0433 0.035 Uiso 1 1 calc R U . . .
H54 H 0.0625 0.8387 0.0243 0.035 Uiso 1 1 calc R U . . .
O11 O 0.26504(9) 0.49525(6) 0.01258(7) 0.0200(3) Uani 1 1 d D . . . .
H55 H 0.2492(17) 0.4967(12) 0.0477(12) 0.030 Uiso 1 1 d D U . . .
H56 H 0.3022(15) 0.5229(10) 0.0245(14) 0.030 Uiso 1 1 d D U . . .
O12 O -0.11375(15) 0.67965(15) 0.17823(14) 0.0768(8) Uani 1 1 d . . . B 1
H57 H -0.1189 0.6524 0.2069 0.115 Uiso 1 1 calc R U . B 1
C73 C -0.0271(2) 0.68457(15) 0.18583(17) 0.0515(7) Uani 1 1 d . . . B 1
H58 H 0.0039 0.7108 0.2280 0.077 Uiso 1 1 calc R U . B 1
H59 H -0.0233 0.7029 0.1415 0.077 Uiso 1 1 calc R U . B 1
H60 H -0.0003 0.6434 0.1934 0.077 Uiso 1 1 calc R U . B 1
S1 S -0.04270(6) 0.57941(4) 0.34509(5) 0.0296(3) Uani 0.640(2) 1 d D U P C 1
O13 O -0.1089(6) 0.6296(2) 0.3089(5) 0.0332(12) Uani 0.640(2) 1 d D U P C 1
C74 C -0.0531(6) 0.5226(3) 0.2766(4) 0.072(2) Uani 0.640(2) 1 d D U P C 1
H61 H -0.0113 0.4890 0.2976 0.107 Uiso 0.640(2) 1 calc R U P C 1
H62 H -0.1129 0.5060 0.2585 0.107 Uiso 0.640(2) 1 calc R U P C 1
H63 H -0.0408 0.5415 0.2360 0.107 Uiso 0.640(2) 1 calc R U P C 1
C75 C -0.0900(8) 0.5357(5) 0.3975(4) 0.0342(11) Uani 0.640(2) 1 d D U P C 1
H64 H -0.0500 0.5022 0.4225 0.051 Uiso 0.640(2) 1 calc R U P C 1
H65 H -0.1001 0.5625 0.4339 0.051 Uiso 0.640(2) 1 calc R U P C 1
H66 H -0.1459 0.5182 0.3652 0.051 Uiso 0.640(2) 1 calc R U P C 1
S2 S -0.1131(2) 0.55762(14) 0.30711(18) 0.0467(10) Uani 0.204(2) 1 d D U P D 2
O14 O -0.105(3) 0.6273(7) 0.304(2) 0.059(7) Uani 0.204(2) 1 d D U P D 2
C76 C -0.087(3) 0.536(2) 0.4000(13) 0.053(3) Uani 0.204(2) 1 d D U P D 2
H67 H -0.0920 0.4915 0.4035 0.080 Uiso 0.204(2) 1 calc R U P D 2
H68 H -0.0273 0.5495 0.4290 0.080 Uiso 0.204(2) 1 calc R U P D 2
H69 H -0.1284 0.5566 0.4188 0.080 Uiso 0.204(2) 1 calc R U P D 2
C77 C -0.0116(10) 0.5313(10) 0.3014(11) 0.057(4) Uani 0.204(2) 1 d D U P D 2
H70 H -0.0096 0.4861 0.3030 0.085 Uiso 0.204(2) 1 calc R U P D 2
H71 H -0.0076 0.5456 0.2553 0.085 Uiso 0.204(2) 1 calc R U P D 2
H72 H 0.0377 0.5480 0.3426 0.085 Uiso 0.204(2) 1 calc R U P D 2
S3 S -0.1436(3) 0.5640(2) 0.3813(3) 0.0500(13) Uani 0.156(2) 1 d D U P E 3
O15 O -0.1414(9) 0.6203(5) 0.3355(7) 0.046(3) Uani 0.156(2) 1 d D U P E 3
C78 C -0.0367(10) 0.5311(8) 0.4119(10) 0.046(3) Uani 0.156(2) 1 d D U P E 3
H73 H -0.0351 0.4945 0.4418 0.069 Uiso 0.156(2) 1 calc R U P E 3
H74 H -0.0221 0.5192 0.3696 0.069 Uiso 0.156(2) 1 calc R U P E 3
H75 H 0.0061 0.5615 0.4413 0.069 Uiso 0.156(2) 1 calc R U P E 3
C79 C -0.2001(13) 0.5054(8) 0.3182(10) 0.063(4) Uani 0.156(2) 1 d D U P E 3
H76 H -0.2033 0.4679 0.3451 0.094 Uiso 0.156(2) 1 calc R U P E 3
H77 H -0.2595 0.5196 0.2893 0.094 Uiso 0.156(2) 1 calc R U P E 3
H78 H -0.1685 0.4964 0.2855 0.094 Uiso 0.156(2) 1 calc R U P E 3
S4 S 0.30343(4) 0.66755(3) 0.24269(4) 0.0181(2) Uani 0.705(2) 1 d D U P F 1
O16 O 0.3297(6) 0.7297(4) 0.2208(7) 0.0224(13) Uani 0.705(2) 1 d D U P F 1
C80 C 0.3212(6) 0.6112(3) 0.1835(5) 0.0236(15) Uani 0.705(2) 1 d D U P F 1
H79 H 0.3049 0.5703 0.1959 0.035 Uiso 0.705(2) 1 calc R U P F 1
H80 H 0.2851 0.6211 0.1327 0.035 Uiso 0.705(2) 1 calc R U P F 1
H81 H 0.3832 0.6111 0.1894 0.035 Uiso 0.705(2) 1 calc R U P F 1
C81 C 0.18634(19) 0.66779(15) 0.20545(19) 0.0313(7) Uani 0.705(2) 1 d D U P F 1
H82 H 0.1643 0.6288 0.2175 0.047 Uiso 0.705(2) 1 calc R U P F 1
H83 H 0.1644 0.7023 0.2263 0.047 Uiso 0.705(2) 1 calc R U P F 1
H84 H 0.1660 0.6724 0.1522 0.047 Uiso 0.705(2) 1 calc R U P F 1
S5 S 0.25880(12) 0.68453(8) 0.19267(10) 0.0285(6) Uani 0.295(2) 1 d D U P F 2
O17 O 0.3376(17) 0.7270(11) 0.2265(19) 0.032(3) Uani 0.295(2) 1 d D U P F 2
C82 C 0.3079(14) 0.6131(8) 0.1816(13) 0.024(3) Uani 0.295(2) 1 d D U P F 2
H85 H 0.2619 0.5823 0.1598 0.036 Uiso 0.295(2) 1 calc R U P F 2
H86 H 0.3410 0.6196 0.1495 0.036 Uiso 0.295(2) 1 calc R U P F 2
H87 H 0.3477 0.5985 0.2295 0.036 Uiso 0.295(2) 1 calc R U P F 2
C83 C 0.2302(7) 0.6640(5) 0.2696(6) 0.054(2) Uani 0.295(2) 1 d D U P F 2
H88 H 0.1794 0.6363 0.2535 0.081 Uiso 0.295(2) 1 calc R U P F 2
H89 H 0.2800 0.6431 0.3064 0.081 Uiso 0.295(2) 1 calc R U P F 2
H90 H 0.2157 0.7014 0.2909 0.081 Uiso 0.295(2) 1 calc R U P F 2

loop_
_atom_site_aniso_label
_atom_site_aniso_U_11
_atom_site_aniso_U_22
_atom_site_aniso_U_33
_atom_site_aniso_U_23
_atom_site_aniso_U_13
_atom_site_aniso_U_12
Ni1 0.02948(19) 0.01569(16) 0.02771(18) -0.00191(13) 0.01738(15) -0.00262(13)
C1 0.0405(12) 0.0249(11) 0.0390(12) -0.0119(9) 0.0284(10) -0.0072(9)
C2 0.0293(10) 0.0239(10) 0.0230(10) -0.0021(8) 0.0153(8) -0.0020(8)
C3 0.0231(10) 0.0214(10) 0.0205(9) 0.0030(7) 0.0076(8) 0.0035(8)
C4 0.0228(10) 0.0250(10) 0.0315(11) 0.0006(8) 0.0094(9) 0.0069(8)
C5 0.0202(9) 0.0302(11) 0.0257(10) -0.0017(8) 0.0096(8) 0.0008(8)
C6 0.0361(11) 0.0301(10) 0.0356(12) -0.0098(9) 0.0240(10) -0.0089(9)
C7 0.041(2) 0.033(2) 0.054(2) -0.020(2) 0.0329(19) -0.0118(16)
C8 0.031(3) 0.029(2) 0.040(2) -0.010(2) 0.024(2) -0.010(2)
C9 0.0419(13) 0.0276(10) 0.0439(12) -0.0106(9) 0.0307(11) -0.0084(9)
C10 0.0276(10) 0.0257(10) 0.0320(11) 0.0002(8) 0.0177(9) -0.0042(8)
C11 0.0253(10) 0.0205(10) 0.0282(10) 0.0014(8) 0.0108(8) -0.0035(8)
C12 0.0257(10) 0.0178(9) 0.0231(10) 0.0031(7) 0.0097(8) -0.0005(8)
C13 0.0332(11) 0.0199(10) 0.0305(11) -0.0003(8) 0.0200(9) -0.0036(8)
C14 0.0434(13) 0.0231(11) 0.0481(14) -0.0116(10) 0.0324(11) -0.0135(9)
O1 0.025(2) 0.022(2) 0.047(3) -0.015(2) 0.022(2) -0.0062(16)
O2 0.024(4) 0.018(3) 0.035(4) -0.003(2) 0.019(3) -0.002(2)
O3 0.0370(8) 0.0216(7) 0.0437(9) -0.0094(6) 0.0291(7) -0.0072(6)
C15 0.0258(10) 0.0174(9) 0.0225(9) 0.0044(7) 0.0087(8) 0.0059(8)
N1 0.0267(9) 0.0150(7) 0.0195(8) 0.0018(6) 0.0090(7) 0.0012(6)
C16 0.0274(10) 0.0150(9) 0.0207(9) 0.0044(7) 0.0082(8) 0.0022(7)
C17 0.0307(11) 0.0195(10) 0.0261(10) 0.0023(8) 0.0104(9) 0.0044(8)
C18 0.0381(12) 0.0185(10) 0.0251(10) -0.0006(8) 0.0104(9) 0.0055(8)
O4 0.0392(8) 0.0196(7) 0.0451(9) -0.0087(6) 0.0310(7) -0.0081(6)
C19 0.0245(10) 0.0171(9) 0.0240(10) 0.0034(7) 0.0077(8) -0.0017(7)
N2 0.0276(9) 0.0147(8) 0.0229(8) 0.0013(6) 0.0103(7) 0.0004(6)
C20 0.0291(10) 0.0153(9) 0.0213(9) 0.0019(7) 0.0083(8) 0.0011(8)
C21 0.0301(11) 0.0224(10) 0.0317(11) -0.0015(8) 0.0117(9) -0.0024(8)
C22 0.0364(12) 0.0198(10) 0.0301(11) -0.0031(8) 0.0084(9) -0.0034(9)
C23 0.145(6) 0.044(3) 0.083(3) -0.025(2) 0.096(4) -0.037(3)
C24 0.0329(16) 0.051(3) 0.138(5) -0.057(3) 0.027(2) -0.0061(15)
C25 0.039(3) 0.033(3) 0.078(5) -0.017(3) 0.043(3) -0.009(2)
C26 0.061(4) 0.035(3) 0.0371(19) -0.0050(18) 0.029(2) -0.017(3)
Ni2 0.01195(15) 0.01462(15) 0.01874(16) 0.00265(11) 0.00646(12) 0.00103(11)
Ni3 0.01206(15) 0.01303(15) 0.01862(16) 0.00186(11) 0.00718(12) 0.00126(11)
C27 0.0172(9) 0.0141(8) 0.0149(8) 0.0011(7) 0.0069(7) 0.0008(7)
C28 0.0162(9) 0.0145(8) 0.0139(8) -0.0005(7) 0.0058(7) 0.0021(7)
C29 0.0194(9) 0.0167(9) 0.0193(9) 0.0032(7) 0.0093(7) 0.0030(7)
C30 0.0239(10) 0.0197(9) 0.0289(10) 0.0101(8) 0.0146(8) 0.0060(8)
C31 0.0223(10) 0.0232(10) 0.0255(10) 0.0112(8) 0.0108(8) 0.0104(8)
C32 0.0172(9) 0.0201(9) 0.0162(9) 0.0025(7) 0.0069(7) 0.0042(7)
C33 0.0161(9) 0.0213(9) 0.0197(9) 0.0047(7) 0.0045(7) 0.0037(7)
C34 0.0149(8) 0.0176(9) 0.0195(9) 0.0010(7) 0.0052(7) 0.0016(7)
C35 0.0159(9) 0.0226(10) 0.0276(10) 0.0057(8) 0.0079(8) 0.0086(7)
C36 0.0155(9) 0.0232(10) 0.0284(10) 0.0023(8) 0.0106(8) 0.0058(7)
C37 0.0144(8) 0.0171(9) 0.0200(9) -0.0014(7) 0.0073(7) 0.0017(7)
C38 0.0128(8) 0.0128(8) 0.0175(9) -0.0026(7) 0.0033(7) 0.0000(6)
C39 0.0125(8) 0.0152(8) 0.0185(9) -0.0016(7) 0.0054(7) 0.0003(7)
O5 0.0120(6) 0.0145(6) 0.0226(6) 0.0044(5) 0.0071(5) 0.0025(5)
O6 0.0128(6) 0.0146(6) 0.0192(6) 0.0043(5) 0.0058(5) 0.0018(5)
C40 0.0208(9) 0.0157(9) 0.0205(9) 0.0040(7) 0.0095(8) 0.0009(7)
N3 0.0160(7) 0.0167(7) 0.0168(7) -0.0002(6) 0.0075(6) -0.0013(6)
O7 0.0122(6) 0.0137(6) 0.0205(6) 0.0024(5) 0.0061(5) 0.0023(5)
C41 0.0128(8) 0.0191(9) 0.0217(9) -0.0026(7) 0.0083(7) 0.0011(7)
N4 0.0139(7) 0.0152(7) 0.0175(7) -0.0010(6) 0.0074(6) -0.0011(6)
C42 0.0167(9) 0.0179(9) 0.0170(9) -0.0022(7) 0.0075(7) -0.0014(7)
C43 0.0206(9) 0.0206(9) 0.0205(9) 0.0035(7) 0.0076(8) 0.0007(7)
C44 0.0236(10) 0.0232(10) 0.0252(10) 0.0029(8) 0.0121(8) -0.0042(8)
C45 0.0172(9) 0.0259(10) 0.0247(10) -0.0007(8) 0.0098(8) -0.0025(8)
C46 0.0171(9) 0.0214(9) 0.0246(10) 0.0011(8) 0.0090(8) 0.0008(7)
C47 0.0171(9) 0.0170(9) 0.0176(9) -0.0016(7) 0.0077(7) -0.0016(7)
C48 0.0109(8) 0.0174(9) 0.0162(8) -0.0025(7) 0.0044(7) 0.0005(7)
C49 0.0138(8) 0.0159(8) 0.0148(8) -0.0021(7) 0.0039(7) 0.0018(7)
C50 0.0140(8) 0.0182(9) 0.0197(9) -0.0007(7) 0.0054(7) 0.0005(7)
C51 0.0116(8) 0.0231(10) 0.0257(10) 0.0027(8) 0.0049(7) 0.0025(7)
C52 0.0139(9) 0.0202(9) 0.0235(9) 0.0025(7) 0.0039(7) 0.0056(7)
C53 0.0154(8) 0.0163(9) 0.0154(8) -0.0005(7) 0.0056(7) 0.0020(7)
C54 0.0147(8) 0.0154(9) 0.0219(9) 0.0022(7) 0.0063(7) 0.0044(7)
C55 0.0166(9) 0.0165(9) 0.0226(9) 0.0009(7) 0.0082(7) 0.0032(7)
C56 0.0239(10) 0.0187(9) 0.0337(11) 0.0107(8) 0.0135(8) 0.0095(8)
C57 0.0252(10) 0.0192(9) 0.0321(11) 0.0104(8) 0.0145(9) 0.0047(8)
C58 0.0184(9) 0.0168(9) 0.0211(9) 0.0017(7) 0.0084(7) 0.0021(7)
C59 0.0159(8) 0.0133(8) 0.0172(9) 0.0001(7) 0.0059(7) 0.0014(7)
C60 0.0161(9) 0.0134(8) 0.0180(9) 0.0019(7) 0.0062(7) 0.0011(7)
O8 0.0112(6) 0.0163(6) 0.0223(6) 0.0054(5) 0.0074(5) 0.0027(5)
O9 0.0117(6) 0.0155(6) 0.0218(6) 0.0034(5) 0.0064(5) 0.0029(5)
C61 0.0123(8) 0.0198(9) 0.0213(9) -0.0007(7) 0.0059(7) -0.0006(7)
N5 0.0143(7) 0.0169(7) 0.0192(8) -0.0002(6) 0.0073(6) 0.0001(6)
O10 0.0140(6) 0.0148(6) 0.0220(6) 0.0044(5) 0.0080(5) 0.0031(5)
C62 0.0201(9) 0.0153(9) 0.0210(9) 0.0026(7) 0.0098(7) -0.0003(7)
N6 0.0143(7) 0.0158(7) 0.0181(7) -0.0002(6) 0.0071(6) -0.0010(6)
C63 0.0148(8) 0.0192(9) 0.0170(9) -0.0018(7) 0.0071(7) -0.0024(7)
C64 0.0202(9) 0.0223(10) 0.0235(10) 0.0043(8) 0.0086(8) 0.0005(7)
C65 0.0214(9) 0.0274(10) 0.0234(10) 0.0039(8) 0.0100(8) -0.0047(8)
C66 0.0170(9) 0.0306(11) 0.0250(10) -0.0005(8) 0.0115(8) -0.0032(8)
C67 0.0169(9) 0.0228(10) 0.0225(9) -0.0005(7) 0.0088(7) -0.0005(7)
C68 0.0162(9) 0.0168(9) 0.0179(9) -0.0025(7) 0.0071(7) -0.0031(7)
C69 0.0158(9) 0.0283(11) 0.0335(11) 0.0126(9) 0.0074(8) 0.0070(8)
C70 0.0297(11) 0.0344(12) 0.0216(10) 0.0007(9) 0.0049(9) -0.0016(9)
C71 0.0198(9) 0.0221(10) 0.0288(10) 0.0086(8) 0.0070(8) 0.0067(8)
C72 0.0192(9) 0.0213(10) 0.0310(11) -0.0046(8) 0.0108(8) 0.0007(7)
O11 0.0156(6) 0.0253(7) 0.0200(7) -0.0014(5) 0.0075(5) -0.0032(5)
O12 0.0436(12) 0.123(2) 0.0625(15) 0.0262(14) 0.0175(11) 0.0029(13)
C73 0.0528(17) 0.0551(17) 0.0485(16) -0.0096(13) 0.0209(13) -0.0082(13)
S1 0.0417(5) 0.0199(4) 0.0320(5) -0.0055(3) 0.0191(4) -0.0035(3)
O13 0.042(3) 0.0268(13) 0.029(2) 0.0014(14) 0.012(2) -0.0022(16)
C74 0.147(7) 0.030(2) 0.060(4) -0.017(2) 0.064(4) -0.008(3)
C75 0.041(3) 0.0236(19) 0.042(2) 0.0024(15) 0.0205(19) -0.0021(18)
S2 0.0472(19) 0.0333(16) 0.0442(17) -0.0044(12) -0.0015(14) -0.0060(13)
O14 0.064(13) 0.032(3) 0.070(12) 0.004(6) 0.009(9) 0.004(6)
C76 0.054(4) 0.052(4) 0.053(3) 0.002(2) 0.018(2) 0.000(2)
C77 0.072(7) 0.049(9) 0.048(8) -0.004(7) 0.020(6) 0.009(7)
S3 0.0369(19) 0.056(2) 0.056(2) 0.0078(16) 0.0149(16) 0.0048(16)
O15 0.048(5) 0.041(4) 0.045(5) -0.003(3) 0.011(4) 0.007(3)
C78 0.046(4) 0.041(5) 0.051(6) -0.005(4) 0.018(4) 0.013(4)
C79 0.058(5) 0.055(5) 0.066(6) 0.011(4) 0.013(4) -0.013(5)
S4 0.0184(4) 0.0161(3) 0.0194(4) -0.0033(3) 0.0063(3) -0.0031(2)
O16 0.028(2) 0.0122(15) 0.030(3) -0.0022(15) 0.013(2) -0.0022(14)
C80 0.025(3) 0.016(2) 0.034(3) -0.0090(19) 0.015(3) -0.0039(17)
C81 0.0190(12) 0.0280(16) 0.047(2) -0.0146(14) 0.0118(13) -0.0038(11)
S5 0.0233(10) 0.0279(9) 0.0311(12) -0.0084(7) 0.0061(8) 0.0048(7)
O17 0.033(5) 0.030(4) 0.031(6) -0.006(4) 0.009(3) -0.002(4)
C82 0.018(5) 0.022(4) 0.024(5) 0.005(4) 0.000(3) 0.006(3)
C83 0.060(4) 0.057(5) 0.062(4) -0.008(3) 0.042(4) -0.007(3)

loop_
_atom_type_symbol
_atom_type_description
_atom_type_scat_dispersion_real
_atom_type_scat_dispersion_imag
_atom_type_scat_source
C C 0.0181 0.0091 'International Tables Vol C Tables 4.2.6.8 and 6.1.1.4'
H H 0.0000 0.0000 'International Tables Vol C Tables 4.2.6.8 and 6.1.1.4'
N N 0.0311 0.0180 'International Tables Vol C Tables 4.2.6.8 and 6.1.1.4'
O O 0.0492 0.0322 'International Tables Vol C Tables 4.2.6.8 and 6.1.1.4'
Ni Ni -3.0029 0.5091 'International Tables Vol C Tables 4.2.6.8 and 6.1.1.4'
S S 0.3331 0.5567 'International Tables Vol C Tables 4.2.6.8 and 6.1.1.4'

loop_
_geom_angle_atom_site_label_1
_geom_angle_atom_site_label_2
_geom_angle_atom_site_label_3
_geom_angle
_geom_angle_site_symmetry_1
_geom_angle_site_symmetry_3
_geom_angle_publ_flag
O4 Ni1 N1 176.57(8) 3_566 . ?
O4 Ni1 O3 84.66(6) 3_566 . ?
N1 Ni1 O3 94.99(7) . . ?
O4 Ni1 N2 95.06(7) 3_566 3_566 ?
N1 Ni1 N2 85.51(7) . 3_566 ?
O3 Ni1 N2 176.26(8) . 3_566 ?
O2 C1 C6 120.0(4) . . ?
O2 C1 C2 116.5(4) . . ?
C6 C1 C2 122.33(19) . . ?
C6 C1 O1 123.4(3) . . ?
C2 C1 O1 113.5(3) . . ?
O3 C2 C3 123.56(18) . . ?
O3 C2 C1 119.90(18) . . ?
C3 C2 C1 116.54(18) . . ?
C4 C3 C15 117.39(18) . . ?
C4 C3 C2 120.30(19) . . ?
C15 C3 C2 121.99(18) . . ?
C5 C4 C3 121.15(19) . . ?
C5 C4 H1 119.4 . . ?
C3 C4 H1 119.4 . . ?
C4 C5 C6 120.22(19) . . ?
C4 C5 H2 119.9 . . ?
C6 C5 H2 119.9 . . ?
C1 C6 C5 119.3(2) . . ?
C1 C6 C7 124.5(2) . . ?
C5 C6 C7 115.8(2) . . ?
C1 C6 C8 114.9(3) . . ?
C5 C6 C8 122.4(3) . . ?
C24 C7 C6 114.5(4) . . ?
C24 C7 C9 113.9(4) . . ?
C6 C7 C9 107.5(3) . . ?
C24 C7 C23 110.6(5) . . ?
C6 C7 C23 104.7(4) . . ?
C9 C7 C23 104.8(5) . . ?
C25 C8 C9 109.2(6) . . ?
C25 C8 C26 107.2(6) . . ?
C9 C8 C26 113.1(6) . . ?
C25 C8 C6 109.1(6) . . ?
C9 C8 C6 104.8(4) . . ?
C26 C8 C6 113.4(5) . . ?
C14 C9 C10 119.0(2) . . ?
C14 C9 C8 116.2(3) . . ?
C10 C9 C8 122.0(3) . . ?
C14 C9 C7 123.0(2) . . ?
C10 C9 C7 117.1(2) . . ?
C11 C10 C9 120.54(19) . . ?
C11 C10 H3 119.7 . . ?
C9 C10 H3 119.7 . . ?
C10 C11 C12 121.16(19) . . ?
C10 C11 H4 119.4 . . ?
C12 C11 H4 119.4 . . ?
C11 C12 C19 118.00(18) . . ?
C11 C12 C13 120.19(18) . . ?
C19 C12 C13 121.81(18) . . ?
O4 C13 C12 124.39(18) . . ?
O4 C13 C14 119.15(18) . . ?
C12 C13 C14 116.46(19) . . ?
O2 C14 C9 120.7(4) . . ?
C9 C14 O1 124.1(3) . . ?
O2 C14 C13 115.2(4) . . ?
C9 C14 C13 122.59(19) . . ?
O1 C14 C13 112.7(3) . . ?
C14 O1 C1 111.7(4) . . ?
C1 O2 C14 121.2(7) . . ?
C2 O3 Ni1 127.29(13) . . ?
N1 C15 C3 125.24(18) . . ?
N1 C15 H5 117.4 . . ?
C3 C15 H5 117.4 . . ?
C15 N1 C16 120.47(17) . . ?
C15 N1 Ni1 125.80(14) . . ?
C16 N1 Ni1 113.73(13) . . ?
C20 C16 C17 120.48(18) 3_566 . ?
C20 C16 N1 113.51(17) 3_566 . ?
C17 C16 N1 125.88(18) . . ?
C18 C17 C16 119.0(2) . . ?
C18 C17 H6 120.5 . . ?
C16 C17 H6 120.5 . . ?
C17 C18 C22 120.62(19) . 3_566 ?
C17 C18 H7 119.7 . . ?
C22 C18 H7 119.7 3_566 . ?
C13 O4 Ni1 127.30(13) . 3_566 ?
N2 C19 C12 125.13(18) . . ?
N2 C19 H8 117.4 . . ?
C12 C19 H8 117.4 . . ?
C19 N2 C20 120.59(17) . . ?
C19 N2 Ni1 126.13(14) . 3_566 ?
C20 N2 Ni1 113.28(13) . 3_566 ?
C16 C20 C21 120.32(19) 3_566 . ?
C16 C20 N2 113.44(17) 3_566 . ?
C21 C20 N2 126.19(19) . . ?
C22 C21 C20 118.8(2) . . ?
C22 C21 H9 120.6 . . ?
C20 C21 H9 120.6 . . ?
C21 C22 C18 120.8(2) . 3_566 ?
C21 C22 H10 119.6 . . ?
C18 C22 H10 119.6 3_566 . ?
C7 C23 H11 109.5 . . ?
C7 C23 H12 109.5 . . ?
H11 C23 H12 109.5 . . ?
C7 C23 H13 109.5 . . ?
H11 C23 H13 109.5 . . ?
H12 C23 H13 109.5 . . ?
C7 C24 H14 109.5 . . ?
C7 C24 H15 109.5 . . ?
H14 C24 H15 109.5 . . ?
C7 C24 H16 109.5 . . ?
H14 C24 H16 109.5 . . ?
H15 C24 H16 109.5 . . ?
C8 C25 H17 109.5 . . ?
C8 C25 H18 109.5 . . ?
H17 C25 H18 109.5 . . ?
C8 C25 H19 109.5 . . ?
H17 C25 H19 109.5 . . ?
H18 C25 H19 109.5 . . ?
C8 C26 H20 109.5 . . ?
C8 C26 H21 109.5 . . ?
H20 C26 H21 109.5 . . ?
C8 C26 H22 109.5 . . ?
H20 C26 H22 109.5 . . ?
H21 C26 H22 109.5 . . ?
N5 Ni2 O9 95.14(6) . . ?
N5 Ni2 O6 178.42(6) . . ?
O9 Ni2 O6 84.34(5) . . ?
N5 Ni2 N3 85.65(7) . . ?
O9 Ni2 N3 178.46(6) . . ?
O6 Ni2 N3 94.90(6) . . ?
O10 Ni3 N6 95.12(6) . . ?
O10 Ni3 N4 178.69(6) . . ?
N6 Ni3 N4 85.53(7) . . ?
O10 Ni3 O7 84.67(5) . . ?
N6 Ni3 O7 178.56(6) . . ?
N4 Ni3 O7 94.71(6) . . ?
C32 C27 O5 122.05(16) . . ?
C32 C27 C28 122.89(16) . . ?
O5 C27 C28 115.05(15) . . ?
O6 C28 C29 123.67(16) . . ?
O6 C28 C27 119.70(16) . . ?
C29 C28 C27 116.63(16) . . ?
C28 C29 C30 120.17(17) . . ?
C28 C29 C40 122.55(16) . . ?
C30 C29 C40 117.26(17) . . ?
C31 C30 C29 121.25(18) . . ?
C31 C30 H23 119.4 . . ?
C29 C30 H23 119.4 . . ?
C30 C31 C32 120.29(17) . . ?
C30 C31 H24 119.9 . . ?
C32 C31 H24 119.9 . . ?
C27 C32 C31 118.74(17) . . ?
C27 C32 C33 119.01(16) . . ?
C31 C32 C33 122.11(16) . . ?
C32 C33 C34 108.36(15) . . ?
C32 C33 C69 111.70(16) . . ?
C34 C33 C69 111.72(16) . . ?
C32 C33 C70 107.84(16) . . ?
C34 C33 C70 107.98(16) . . ?
C69 C33 C70 109.10(16) . . ?
C39 C34 C35 118.65(17) . . ?
C39 C34 C33 118.89(16) . . ?
C35 C34 C33 122.21(16) . . ?
C36 C35 C34 120.19(17) . . ?
C36 C35 H25 119.9 . . ?
C34 C35 H25 119.9 . . ?
C35 C36 C37 121.29(17) . . ?
C35 C36 H26 119.4 . . ?
C37 C36 H26 119.4 . . ?
C36 C37 C38 120.12(17) . . ?
C36 C37 C41 117.68(16) . . ?
C38 C37 C41 122.10(16) . . ?
O7 C38 C37 123.76(16) . . ?
O7 C38 C39 119.68(16) . . ?
C37 C38 C39 116.55(16) . . ?
O5 C39 C34 121.77(16) . . ?
O5 C39 C38 115.18(15) . . ?
C34 C39 C38 122.98(16) . . ?
C27 O5 C39 116.89(13) . . ?
C28 O6 Ni2 127.35(11) . . ?
N3 C40 C29 125.16(17) . . ?
N3 C40 H27 117.4 . . ?
C29 C40 H27 117.4 . . ?
C40 N3 C42 120.37(16) . . ?
C40 N3 Ni2 126.15(13) . . ?
C42 N3 Ni2 113.41(12) . . ?
C38 O7 Ni3 127.09(11) . . ?
N4 C41 C37 125.35(16) . . ?
N4 C41 H28 117.3 . . ?
C37 C41 H28 117.3 . . ?
C41 N4 C68 120.06(15) . . ?
C41 N4 Ni3 126.29(13) . . ?
C68 N4 Ni3 113.63(12) . . ?
C47 C42 C43 120.18(17) . . ?
C47 C42 N3 113.41(16) . . ?
C43 C42 N3 126.41(17) . . ?
C44 C43 C42 119.25(18) . . ?
C44 C43 H29 120.4 . . ?
C42 C43 H29 120.4 . . ?
C43 C44 C45 120.40(18) . . ?
C43 C44 H30 119.8 . . ?
C45 C44 H30 119.8 . . ?
C46 C45 C44 120.69(18) . . ?
C46 C45 H31 119.7 . . ?
C44 C45 H31 119.7 . . ?
C45 C46 C47 119.04(18) . . ?
C45 C46 H32 120.5 . . ?
C47 C46 H32 120.5 . . ?
C42 C47 C46 120.40(17) . . ?
C42 C47 N5 113.63(16) . . ?
C46 C47 N5 125.97(17) . . ?
C53 C48 O8 122.92(16) . . ?
C53 C48 C49 122.51(16) . . ?
O8 C48 C49 114.53(15) . . ?
O9 C49 C50 124.01(16) . . ?
O9 C49 C48 119.49(15) . . ?
C50 C49 C48 116.49(16) . . ?
C51 C50 C49 120.49(17) . . ?
C51 C50 C61 117.38(16) . . ?
C49 C50 C61 122.09(16) . . ?
C52 C51 C50 120.88(17) . . ?
C52 C51 H33 119.6 . . ?
C50 C51 H33 119.6 . . ?
C51 C52 C53 120.64(17) . . ?
C51 C52 H34 119.7 . . ?
C53 C52 H34 119.7 . . ?
C48 C53 C52 118.86(17) . . ?
C48 C53 C54 120.33(16) . . ?
C52 C53 C54 120.47(16) . . ?
C53 C54 C55 109.36(14) . . ?
C53 C54 C71 111.53(15) . . ?
C55 C54 C71 111.16(16) . . ?
C53 C54 C72 107.37(15) . . ?
C55 C54 C72 108.75(15) . . ?
C71 C54 C72 108.56(15) . . ?
C60 C55 C56 118.84(17) . . ?
C60 C55 C54 120.36(16) . . ?
C56 C55 C54 120.75(16) . . ?
C57 C56 C55 120.65(17) . . ?
C57 C56 H35 119.7 . . ?
C55 C56 H35 119.7 . . ?
C56 C57 C58 120.98(18) . . ?
C56 C57 H36 119.5 . . ?
C58 C57 H36 119.5 . . ?
C57 C58 C62 117.66(17) . . ?
C57 C58 C59 120.35(17) . . ?
C62 C58 C59 121.99(16) . . ?
O10 C59 C58 124.27(16) . . ?
O10 C59 C60 119.22(16) . . ?
C58 C59 C60 116.51(16) . . ?
C55 C60 O8 122.97(16) . . ?
C55 C60 C59 122.67(16) . . ?
O8 C60 C59 114.36(15) . . ?
C48 O8 C60 117.60(13) . . ?
C49 O9 Ni2 127.06(11) . . ?
N5 C61 C50 125.39(17) . . ?
N5 C61 H37 117.3 . . ?
C50 C61 H37 117.3 . . ?
C61 N5 C47 120.02(15) . . ?
C61 N5 Ni2 126.14(13) . . ?
C47 N5 Ni2 113.83(12) . . ?
C59 O10 Ni3 127.21(11) . . ?
N6 C62 C58 125.29(17) . . ?
N6 C62 H38 117.4 . . ?
C58 C62 H38 117.4 . . ?
C62 N6 C63 120.14(15) . . ?
C62 N6 Ni3 126.11(13) . . ?
C63 N6 Ni3 113.74(12) . . ?
C68 C63 C64 120.28(17) . . ?
C68 C63 N6 113.41(16) . . ?
C64 C63 N6 126.30(17) . . ?
C65 C64 C63 119.04(18) . . ?
C65 C64 H39 120.5 . . ?
C63 C64 H39 120.5 . . ?
C64 C65 C66 120.60(18) . . ?
C64 C65 H40 119.7 . . ?
C66 C65 H40 119.7 . . ?
C67 C66 C65 120.53(18) . . ?
C67 C66 H41 119.7 . . ?
C65 C66 H41 119.7 . . ?
C66 C67 C68 119.36(18) . . ?
C66 C67 H42 120.3 . . ?
C68 C67 H42 120.3 . . ?
C67 C68 C63 120.13(17) . . ?
C67 C68 N4 126.25(17) . . ?
C63 C68 N4 113.60(16) . . ?
C33 C69 H43 109.5 . . ?
C33 C69 H44 109.5 . . ?
H43 C69 H44 109.5 . . ?
C33 C69 H45 109.5 . . ?
H43 C69 H45 109.5 . . ?
H44 C69 H45 109.5 . . ?
C33 C70 H46 109.5 . . ?
C33 C70 H47 109.5 . . ?
H46 C70 H47 109.5 . . ?
C33 C70 H48 109.5 . . ?
H46 C70 H48 109.5 . . ?
H47 C70 H48 109.5 . . ?
C54 C71 H49 109.5 . . ?
C54 C71 H50 109.5 . . ?
H49 C71 H50 109.5 . . ?
C54 C71 H51 109.5 . . ?
H49 C71 H51 109.5 . . ?
H50 C71 H51 109.5 . . ?
C54 C72 H52 109.5 . . ?
C54 C72 H53 109.5 . . ?
H52 C72 H53 109.5 . . ?
C54 C72 H54 109.5 . . ?
H52 C72 H54 109.5 . . ?
H53 C72 H54 109.5 . . ?
H55 O11 H56 99(3) . . ?
C73 O12 H57 109.5 . . ?
O12 C73 H58 109.5 . . ?
O12 C73 H59 109.5 . . ?
H58 C73 H59 109.5 . . ?
O12 C73 H60 109.5 . . ?
H58 C73 H60 109.5 . . ?
H59 C73 H60 109.5 . . ?
O13 S1 C75 105.5(4) . . ?
O13 S1 C74 106.6(4) . . ?
C75 S1 C74 97.4(4) . . ?
S1 C74 H61 109.5 . . ?
S1 C74 H62 109.5 . . ?
H61 C74 H62 109.5 . . ?
S1 C74 H63 109.5 . . ?
H61 C74 H63 109.5 . . ?
H62 C74 H63 109.5 . . ?
S1 C75 H64 109.5 . . ?
S1 C75 H65 109.5 . . ?
H64 C75 H65 109.5 . . ?
S1 C75 H66 109.5 . . ?
H64 C75 H66 109.5 . . ?
H65 C75 H66 109.5 . . ?
O14 S2 C76 108.0(17) . . ?
O14 S2 C77 102.5(15) . . ?
C76 S2 C77 96.0(13) . . ?
S2 C76 H67 109.5 . . ?
S2 C76 H68 109.5 . . ?
H67 C76 H68 109.5 . . ?
S2 C76 H69 109.5 . . ?
H67 C76 H69 109.5 . . ?
H68 C76 H69 109.5 . . ?
S2 C77 H70 109.5 . . ?
S2 C77 H71 109.5 . . ?
H70 C77 H71 109.5 . . ?
S2 C77 H72 109.5 . . ?
H70 C77 H72 109.5 . . ?
H71 C77 H72 109.5 . . ?
O15 S3 C79 106.2(8) . . ?
O15 S3 C78 106.7(8) . . ?
C79 S3 C78 98.4(9) . . ?
S3 C78 H73 109.5 . . ?
S3 C78 H74 109.5 . . ?
H73 C78 H74 109.5 . . ?
S3 C78 H75 109.5 . . ?
H73 C78 H75 109.5 . . ?
H74 C78 H75 109.5 . . ?
S3 C79 H76 109.5 . . ?
S3 C79 H77 109.5 . . ?
H76 C79 H77 109.5 . . ?
S3 C79 H78 109.5 . . ?
H76 C79 H78 109.5 . . ?
H77 C79 H78 109.5 . . ?
O16 S4 C80 106.9(5) . . ?
O16 S4 C81 104.7(4) . . ?
C80 S4 C81 98.1(3) . . ?
S4 C80 H79 109.5 . . ?
S4 C80 H80 109.5 . . ?
H79 C80 H80 109.5 . . ?
S4 C80 H81 109.5 . . ?
H79 C80 H81 109.5 . . ?
H80 C80 H81 109.5 . . ?
S4 C81 H82 109.5 . . ?
S4 C81 H83 109.5 . . ?
H82 C81 H83 109.5 . . ?
S4 C81 H84 109.5 . . ?
H82 C81 H84 109.5 . . ?
H83 C81 H84 109.5 . . ?
O17 S5 C82 103.1(13) . . ?
O17 S5 C83 102.8(13) . . ?
C82 S5 C83 98.9(8) . . ?
S5 C82 H85 109.5 . . ?
S5 C82 H86 109.5 . . ?
H85 C82 H86 109.5 . . ?
S5 C82 H87 109.5 . . ?
H85 C82 H87 109.5 . . ?
H86 C82 H87 109.5 . . ?
S5 C83 H88 109.5 . . ?
S5 C83 H89 109.5 . . ?
H88 C83 H89 109.5 . . ?
S5 C83 H90 109.5 . . ?
H88 C83 H90 109.5 . . ?
H89 C83 H90 109.5 . . ?

loop_
_geom_bond_atom_site_label_1
_geom_bond_atom_site_label_2
_geom_bond_distance
_geom_bond_site_symmetry_2
_geom_bond_publ_flag
Ni1 O4 1.8465(14) 3_566 ?
Ni1 N1 1.8491(16) . ?
Ni1 O3 1.8513(15) . ?
Ni1 N2 1.8612(17) 3_566 ?
C1 O2 1.346(10) . ?
C1 C6 1.382(3) . ?
C1 C2 1.419(3) . ?
C1 O1 1.439(6) . ?
C2 O3 1.309(3) . ?
C2 C3 1.414(3) . ?
C3 C4 1.410(3) . ?
C3 C15 1.414(3) . ?
C4 C5 1.358(3) . ?
C4 H1 0.9500 . ?
C5 C6 1.401(3) . ?
C5 H2 0.9500 . ?
C6 C7 1.521(5) . ?
C6 C8 1.583(7) . ?
C7 C24 1.504(8) . ?
C7 C9 1.555(5) . ?
C7 C23 1.562(8) . ?
C8 C25 1.480(9) . ?
C8 C9 1.547(7) . ?
C8 C26 1.567(11) . ?
C9 C14 1.374(3) . ?
C9 C10 1.412(3) . ?
C10 C11 1.357(3) . ?
C10 H3 0.9500 . ?
C11 C12 1.413(3) . ?
C11 H4 0.9500 . ?
C12 C19 1.415(3) . ?
C12 C13 1.420(3) . ?
C13 O4 1.299(3) . ?
C13 C14 1.430(3) . ?
C14 O2 1.368(10) . ?
C14 O1 1.419(6) . ?
C15 N1 1.301(3) . ?
C15 H5 0.9500 . ?
N1 C16 1.422(3) . ?
C16 C20 1.386(3) 3_566 ?
C16 C17 1.398(3) . ?
C17 C18 1.382(3) . ?
C17 H6 0.9500 . ?
C18 C22 1.387(3) 3_566 ?
C18 H7 0.9500 . ?
O4 Ni1 1.8465(14) 3_566 ?
C19 N2 1.304(3) . ?
C19 H8 0.9500 . ?
N2 C20 1.422(3) . ?
N2 Ni1 1.8611(17) 3_566 ?
C20 C16 1.386(3) 3_566 ?
C20 C21 1.397(3) . ?
C21 C22 1.386(3) . ?
C21 H9 0.9500 . ?
C22 C18 1.387(3) 3_566 ?
C22 H10 0.9500 . ?
C23 H11 0.9800 . ?
C23 H12 0.9800 . ?
C23 H13 0.9800 . ?
C24 H14 0.9800 . ?
C24 H15 0.9800 . ?
C24 H16 0.9800 . ?
C25 H17 0.9800 . ?
C25 H18 0.9800 . ?
C25 H19 0.9800 . ?
C26 H20 0.9800 . ?
C26 H21 0.9800 . ?
C26 H22 0.9800 . ?
Ni2 N5 1.8521(15) . ?
Ni2 O9 1.8621(13) . ?
Ni2 O6 1.8635(12) . ?
Ni2 N3 1.8663(15) . ?
Ni3 O10 1.8550(12) . ?
Ni3 N6 1.8615(15) . ?
Ni3 N4 1.8632(15) . ?
Ni3 O7 1.8636(12) . ?
C27 C32 1.380(3) . ?
C27 O5 1.381(2) . ?
C27 C28 1.427(3) . ?
C28 O6 1.310(2) . ?
C28 C29 1.412(3) . ?
C29 C30 1.414(3) . ?
C29 C40 1.424(3) . ?
C30 C31 1.366(3) . ?
C30 H23 0.9500 . ?
C31 C32 1.410(3) . ?
C31 H24 0.9500 . ?
C32 C33 1.524(3) . ?
C33 C34 1.524(3) . ?
C33 C69 1.539(3) . ?
C33 C70 1.543(3) . ?
C34 C39 1.384(3) . ?
C34 C35 1.410(3) . ?
C35 C36 1.367(3) . ?
C35 H25 0.9500 . ?
C36 C37 1.413(3) . ?
C36 H26 0.9500 . ?
C37 C38 1.417(3) . ?
C37 C41 1.417(3) . ?
C38 O7 1.310(2) . ?
C38 C39 1.421(3) . ?
C39 O5 1.383(2) . ?
C40 N3 1.299(2) . ?
C40 H27 0.9500 . ?
N3 C42 1.424(2) . ?
C41 N4 1.302(2) . ?
C41 H28 0.9500 . ?
N4 C68 1.422(2) . ?
C42 C47 1.391(3) . ?
C42 C43 1.395(3) . ?
C43 C44 1.385(3) . ?
C43 H29 0.9500 . ?
C44 C45 1.395(3) . ?
C44 H30 0.9500 . ?
C45 C46 1.380(3) . ?
C45 H31 0.9500 . ?
C46 C47 1.398(3) . ?
C46 H32 0.9500 . ?
C47 N5 1.422(2) . ?
C48 C53 1.379(3) . ?
C48 O8 1.380(2) . ?
C48 C49 1.430(3) . ?
C49 O9 1.306(2) . ?
C49 C50 1.415(3) . ?
C50 C51 1.415(3) . ?
C50 C61 1.417(3) . ?
C51 C52 1.359(3) . ?
C51 H33 0.9500 . ?
C52 C53 1.413(3) . ?
C52 H34 0.9500 . ?
C53 C54 1.524(2) . ?
C54 C55 1.525(2) . ?
C54 C71 1.536(3) . ?
C54 C72 1.542(3) . ?
C55 C60 1.380(3) . ?
C55 C56 1.412(3) . ?
C56 C57 1.361(3) . ?
C56 H35 0.9500 . ?
C57 C58 1.415(3) . ?
C57 H36 0.9500 . ?
C58 C62 1.417(3) . ?
C58 C59 1.418(3) . ?
C59 O10 1.305(2) . ?
C59 C60 1.428(3) . ?
C60 O8 1.383(2) . ?
C61 N5 1.305(2) . ?
C61 H37 0.9500 . ?
C62 N6 1.305(2) . ?
C62 H38 0.9500 . ?
N6 C63 1.423(2) . ?
C63 C68 1.393(3) . ?
C63 C64 1.397(3) . ?
C64 C65 1.381(3) . ?
C64 H39 0.9500 . ?
C65 C66 1.394(3) . ?
C65 H40 0.9500 . ?
C66 C67 1.379(3) . ?
C66 H41 0.9500 . ?
C67 C68 1.393(3) . ?
C67 H42 0.9500 . ?
C69 H43 0.9800 . ?
C69 H44 0.9800 . ?
C69 H45 0.9800 . ?
C70 H46 0.9800 . ?
C70 H47 0.9800 . ?
C70 H48 0.9800 . ?
C71 H49 0.9800 . ?
C71 H50 0.9800 . ?
C71 H51 0.9800 . ?
C72 H52 0.9800 . ?
C72 H53 0.9800 . ?
C72 H54 0.9800 . ?
O11 H55 0.821(17) . ?
O11 H56 0.824(17) . ?
O12 C73 1.375(4) . ?
O12 H57 0.8400 . ?
C73 H58 0.9800 . ?
C73 H59 0.9800 . ?
C73 H60 0.9800 . ?
S1 O13 1.516(7) . ?
S1 C75 1.771(8) . ?
S1 C74 1.784(5) . ?
C74 H61 0.9800 . ?
C74 H62 0.9800 . ?
C74 H63 0.9800 . ?
C75 H64 0.9800 . ?
C75 H65 0.9800 . ?
C75 H66 0.9800 . ?
S2 O14 1.518(16) . ?
S2 C76 1.775(16) . ?
S2 C77 1.799(13) . ?
C76 H67 0.9800 . ?
C76 H68 0.9800 . ?
C76 H69 0.9800 . ?
C77 H70 0.9800 . ?
C77 H71 0.9800 . ?
C77 H72 0.9800 . ?
S3 O15 1.523(12) . ?
S3 C79 1.778(13) . ?
S3 C78 1.780(13) . ?
C78 H73 0.9800 . ?
C78 H74 0.9800 . ?
C78 H75 0.9800 . ?
C79 H76 0.9800 . ?
C79 H77 0.9800 . ?
C79 H78 0.9800 . ?
S4 O16 1.521(7) . ?
S4 C80 1.780(5) . ?
S4 C81 1.785(3) . ?
C80 H79 0.9800 . ?
C80 H80 0.9800 . ?
C80 H81 0.9800 . ?
C81 H82 0.9800 . ?
C81 H83 0.9800 . ?
C81 H84 0.9800 . ?
S5 O17 1.525(15) . ?
S5 C82 1.792(12) . ?
S5 C83 1.792(9) . ?
C82 H85 0.9800 . ?
C82 H86 0.9800 . ?
C82 H87 0.9800 . ?
C83 H88 0.9800 . ?
C83 H89 0.9800 . ?
C83 H90 0.9800 . ?

loop_
_geom_torsion_atom_site_label_1
_geom_torsion_atom_site_label_2
_geom_torsion_atom_site_label_3
_geom_torsion_atom_site_label_4
_geom_torsion
_geom_torsion_site_symmetry_1
_geom_torsion_site_symmetry_2
_geom_torsion_site_symmetry_3
_geom_torsion_site_symmetry_4
_geom_torsion_publ_flag
O2 C1 C2 O3 16.1(5) . . . . ?
C6 C1 C2 O3 -176.3(2) . . . . ?
O1 C1 C2 O3 -6.2(4) . . . . ?
O2 C1 C2 C3 -164.3(4) . . . . ?
C6 C1 C2 C3 3.3(3) . . . . ?
O1 C1 C2 C3 173.4(3) . . . . ?
O3 C2 C3 C4 -179.85(19) . . . . ?
C1 C2 C3 C4 0.6(3) . . . . ?
O3 C2 C3 C15 6.7(3) . . . . ?
C1 C2 C3 C15 -172.85(19) . . . . ?
C15 C3 C4 C5 170.41(19) . . . . ?
C2 C3 C4 C5 -3.3(3) . . . . ?
C3 C4 C5 C6 2.2(3) . . . . ?
O2 C1 C6 C5 162.8(4) . . . . ?
C2 C1 C6 C5 -4.4(4) . . . . ?
O1 C1 C6 C5 -173.6(3) . . . . ?
C2 C1 C6 C7 -176.3(4) . . . . ?
O1 C1 C6 C7 14.5(6) . . . . ?
O2 C1 C6 C8 -37.5(6) . . . . ?
C2 C1 C6 C8 155.2(4) . . . . ?
C4 C5 C6 C1 1.6(3) . . . . ?
C4 C5 C6 C7 174.1(3) . . . . ?
C4 C5 C6 C8 -156.5(4) . . . . ?
C1 C6 C7 C24 123.8(4) . . . . ?
C5 C6 C7 C24 -48.3(5) . . . . ?
C1 C6 C7 C9 -3.9(6) . . . . ?
C5 C6 C7 C9 -176.0(3) . . . . ?
C1 C6 C7 C23 -114.9(4) . . . . ?
C5 C6 C7 C23 73.0(5) . . . . ?
C1 C6 C8 C25 163.7(5) . . . . ?
C5 C6 C8 C25 -37.3(8) . . . . ?
C1 C6 C8 C9 46.9(6) . . . . ?
C5 C6 C8 C9 -154.1(3) . . . . ?
C1 C6 C8 C26 -76.9(5) . . . . ?
C5 C6 C8 C26 82.0(6) . . . . ?
C25 C8 C9 C14 -161.6(5) . . . . ?
C26 C8 C9 C14 79.2(5) . . . . ?
C6 C8 C9 C14 -44.8(6) . . . . ?
C25 C8 C9 C10 37.6(8) . . . . ?
C26 C8 C9 C10 -81.6(6) . . . . ?
C6 C8 C9 C10 154.4(3) . . . . ?
C24 C7 C9 C14 -121.5(5) . . . . ?
C6 C7 C9 C14 6.5(6) . . . . ?
C23 C7 C9 C14 117.4(4) . . . . ?
C24 C7 C9 C10 47.6(6) . . . . ?
C6 C7 C9 C10 175.7(3) . . . . ?
C23 C7 C9 C10 -73.4(5) . . . . ?
C14 C9 C10 C11 0.9(4) . . . . ?
C8 C9 C10 C11 161.1(4) . . . . ?
C7 C9 C10 C11 -168.7(3) . . . . ?
C9 C10 C11 C12 -0.5(3) . . . . ?
C10 C11 C12 C19 179.36(19) . . . . ?
C10 C11 C12 C13 -0.7(3) . . . . ?
C11 C12 C13 O4 -178.6(2) . . . . ?
C19 C12 C13 O4 1.3(3) . . . . ?
C11 C12 C13 C14 1.5(3) . . . . ?
C19 C12 C13 C14 -178.6(2) . . . . ?
C10 C9 C14 O2 -165.4(4) . . . . ?
C8 C9 C14 O2 33.3(7) . . . . ?
C10 C9 C14 O1 170.6(3) . . . . ?
C7 C9 C14 O1 -20.4(6) . . . . ?
C10 C9 C14 C13 0.0(4) . . . . ?
C8 C9 C14 C13 -161.4(4) . . . . ?
C7 C9 C14 C13 169.0(4) . . . . ?
O4 C13 C14 O2 -15.0(5) . . . . ?
C12 C13 C14 O2 164.9(4) . . . . ?
O4 C13 C14 C9 178.9(2) . . . . ?
C12 C13 C14 C9 -1.2(4) . . . . ?
O4 C13 C14 O1 7.4(4) . . . . ?
C12 C13 C14 O1 -172.7(3) . . . . ?
C9 C14 O1 C1 27.9(6) . . . . ?
C13 C14 O1 C1 -160.7(3) . . . . ?
C6 C1 O1 C14 -24.8(6) . . . . ?
C2 C1 O1 C14 165.2(3) . . . . ?
C6 C1 O2 C14 20.8(8) . . . . ?
C2 C1 O2 C14 -171.3(4) . . . . ?
C9 C14 O2 C1 -18.1(8) . . . . ?
C13 C14 O2 C1 175.5(5) . . . . ?
C3 C2 O3 Ni1 -5.0(3) . . . . ?
C1 C2 O3 Ni1 174.55(16) . . . . ?
O4 Ni1 O3 C2 174.10(18) 3_566 . . . ?
N1 Ni1 O3 C2 -2.47(18) . . . . ?
C4 C3 C15 N1 -171.68(19) . . . . ?
C2 C3 C15 N1 1.9(3) . . . . ?
C3 C15 N1 C16 169.30(18) . . . . ?
C3 C15 N1 Ni1 -11.5(3) . . . . ?
O3 Ni1 N1 C15 10.44(17) . . . . ?
N2 Ni1 N1 C15 -173.28(17) 3_566 . . . ?
O3 Ni1 N1 C16 -170.29(13) . . . . ?
N2 Ni1 N1 C16 5.99(13) 3_566 . . . ?
C15 N1 C16 C20 175.31(17) . . . 3_566 ?
Ni1 N1 C16 C20 -4.0(2) . . . 3_566 ?
C15 N1 C16 C17 -8.9(3) . . . . ?
Ni1 N1 C16 C17 171.77(16) . . . . ?
C20 C16 C17 C18 -0.3(3) 3_566 . . . ?
N1 C16 C17 C18 -175.85(18) . . . . ?
C16 C17 C18 C22 0.6(3) . . . 3_566 ?
C12 C13 O4 Ni1 2.5(3) . . . 3_566 ?
C14 C13 O4 Ni1 -177.63(17) . . . 3_566 ?
C11 C12 C19 N2 178.07(19) . . . . ?
C13 C12 C19 N2 -1.8(3) . . . . ?
C12 C19 N2 C20 178.97(18) . . . . ?
C12 C19 N2 Ni1 -1.5(3) . . . 3_566 ?
C19 N2 C20 C16 173.40(17) . . . 3_566 ?
Ni1 N2 C20 C16 -6.2(2) 3_566 . . 3_566 ?
C19 N2 C20 C21 -9.2(3) . . . . ?
Ni1 N2 C20 C21 171.19(17) 3_566 . . . ?
C16 C20 C21 C22 0.1(3) 3_566 . . . ?
N2 C20 C21 C22 -177.17(19) . . . . ?
C20 C21 C22 C18 -0.3(3) . . . 3_566 ?
C32 C27 C28 O6 178.63(16) . . . . ?
O5 C27 C28 O6 -0.3(2) . . . . ?
C32 C27 C28 C29 -1.1(3) . . . . ?
O5 C27 C28 C29 -179.98(15) . . . . ?
O6 C28 C29 C30 179.97(17) . . . . ?
C27 C28 C29 C30 -0.4(3) . . . . ?
O6 C28 C29 C40 -2.1(3) . . . . ?
C27 C28 C29 C40 177.61(17) . . . . ?
C28 C29 C30 C31 1.3(3) . . . . ?
C40 C29 C30 C31 -176.79(19) . . . . ?
C29 C30 C31 C32 -0.8(3) . . . . ?
O5 C27 C32 C31 -179.62(16) . . . . ?
C28 C27 C32 C31 1.5(3) . . . . ?
O5 C27 C32 C33 4.5(3) . . . . ?
C28 C27 C32 C33 -174.32(16) . . . . ?
C30 C31 C32 C27 -0.6(3) . . . . ?
C30 C31 C32 C33 175.14(19) . . . . ?
C27 C32 C33 C34 -31.1(2) . . . . ?
C31 C32 C33 C34 153.16(18) . . . . ?
C27 C32 C33 C69 -154.61(17) . . . . ?
C31 C32 C33 C69 29.7(3) . . . . ?
C27 C32 C33 C70 85.5(2) . . . . ?
C31 C32 C33 C70 -90.2(2) . . . . ?
C32 C33 C34 C39 32.7(2) . . . . ?
C69 C33 C34 C39 156.17(17) . . . . ?
C70 C33 C34 C39 -83.9(2) . . . . ?
C32 C33 C34 C35 -153.22(18) . . . . ?
C69 C33 C34 C35 -29.7(3) . . . . ?
C70 C33 C34 C35 90.2(2) . . . . ?
C39 C34 C35 C36 3.4(3) . . . . ?
C33 C34 C35 C36 -170.74(18) . . . . ?
C34 C35 C36 C37 0.8(3) . . . . ?
C35 C36 C37 C38 -3.3(3) . . . . ?
C35 C36 C37 C41 173.28(18) . . . . ?
C36 C37 C38 O7 -179.31(17) . . . . ?
C41 C37 C38 O7 4.3(3) . . . . ?
C36 C37 C38 C39 1.6(3) . . . . ?
C41 C37 C38 C39 -174.82(17) . . . . ?
C35 C34 C39 O5 177.91(16) . . . . ?
C33 C34 C39 O5 -7.8(3) . . . . ?
C35 C34 C39 C38 -5.1(3) . . . . ?
C33 C34 C39 C38 169.15(17) . . . . ?
O7 C38 C39 O5 0.6(2) . . . . ?
C37 C38 C39 O5 179.76(15) . . . . ?
O7 C38 C39 C34 -176.49(16) . . . . ?
C37 C38 C39 C34 2.6(3) . . . . ?
C32 C27 O5 C39 24.0(2) . . . . ?
C28 C27 O5 C39 -157.05(15) . . . . ?
C34 C39 O5 C27 -22.3(2) . . . . ?
C38 C39 O5 C27 160.57(15) . . . . ?
C29 C28 O6 Ni2 4.8(2) . . . . ?
C27 C28 O6 Ni2 -174.82(12) . . . . ?
O9 Ni2 O6 C28 175.85(14) . . . . ?
N3 Ni2 O6 C28 -2.80(15) . . . . ?
C28 C29 C40 N3 -2.9(3) . . . . ?
C30 C29 C40 N3 175.12(19) . . . . ?
C29 C40 N3 C42 -178.62(17) . . . . ?
C29 C40 N3 Ni2 4.6(3) . . . . ?
N5 Ni2 N3 C40 176.68(16) . . . . ?
O6 Ni2 N3 C40 -1.83(16) . . . . ?
N5 Ni2 N3 C42 -0.29(12) . . . . ?
O6 Ni2 N3 C42 -178.80(12) . . . . ?
C37 C38 O7 Ni3 -10.4(2) . . . . ?
C39 C38 O7 Ni3 168.67(12) . . . . ?
O10 Ni3 O7 C38 -173.22(14) . . . . ?
N4 Ni3 O7 C38 7.93(14) . . . . ?
C36 C37 C41 N4 -173.31(18) . . . . ?
C38 C37 C41 N4 3.2(3) . . . . ?
C37 C41 N4 C68 174.23(17) . . . . ?
C37 C41 N4 Ni3 -3.9(3) . . . . ?
N6 Ni3 N4 C41 177.64(16) . . . . ?
O7 Ni3 N4 C41 -0.93(16) . . . . ?
N6 Ni3 N4 C68 -0.57(12) . . . . ?
O7 Ni3 N4 C68 -179.14(12) . . . . ?
C40 N3 C42 C47 -175.39(17) . . . . ?
Ni2 N3 C42 C47 1.78(19) . . . . ?
C40 N3 C42 C43 4.6(3) . . . . ?
Ni2 N3 C42 C43 -178.24(15) . . . . ?
C47 C42 C43 C44 0.5(3) . . . . ?
N3 C42 C43 C44 -179.53(18) . . . . ?
C42 C43 C44 C45 0.9(3) . . . . ?
C43 C44 C45 C46 -0.5(3) . . . . ?
C44 C45 C46 C47 -1.2(3) . . . . ?
C43 C42 C47 C46 -2.2(3) . . . . ?
N3 C42 C47 C46 177.82(16) . . . . ?
C43 C42 C47 N5 177.26(16) . . . . ?
N3 C42 C47 N5 -2.8(2) . . . . ?
C45 C46 C47 C42 2.5(3) . . . . ?
C45 C46 C47 N5 -176.84(18) . . . . ?
C53 C48 C49 O9 -176.63(16) . . . . ?
O8 C48 C49 O9 1.2(2) . . . . ?
C53 C48 C49 C50 2.2(3) . . . . ?
O8 C48 C49 C50 -179.89(15) . . . . ?
O9 C49 C50 C51 179.67(17) . . . . ?
C48 C49 C50 C51 0.9(3) . . . . ?
O9 C49 C50 C61 2.0(3) . . . . ?
C48 C49 C50 C61 -176.86(17) . . . . ?
C49 C50 C51 C52 -2.3(3) . . . . ?
C61 C50 C51 C52 175.53(18) . . . . ?
C50 C51 C52 C53 0.7(3) . . . . ?
O8 C48 C53 C52 178.45(16) . . . . ?
C49 C48 C53 C52 -3.9(3) . . . . ?
O8 C48 C53 C54 -8.2(3) . . . . ?
C49 C48 C53 C54 169.52(16) . . . . ?
C51 C52 C53 C48 2.4(3) . . . . ?
C51 C52 C53 C54 -171.01(18) . . . . ?
C48 C53 C54 C55 24.7(2) . . . . ?
C52 C53 C54 C55 -162.07(17) . . . . ?
C48 C53 C54 C71 148.03(17) . . . . ?
C52 C53 C54 C71 -38.7(2) . . . . ?
C48 C53 C54 C72 -93.17(19) . . . . ?
C52 C53 C54 C72 80.1(2) . . . . ?
C53 C54 C55 C60 -22.4(2) . . . . ?
C71 C54 C55 C60 -145.96(18) . . . . ?
C72 C54 C55 C60 94.6(2) . . . . ?
C53 C54 C55 C56 160.15(18) . . . . ?
C71 C54 C55 C56 36.6(2) . . . . ?
C72 C54 C55 C56 -82.9(2) . . . . ?
C60 C55 C56 C57 0.5(3) . . . . ?
C54 C55 C56 C57 178.06(19) . . . . ?
C55 C56 C57 C58 -0.6(3) . . . . ?
C56 C57 C58 C62 179.1(2) . . . . ?
C56 C57 C58 C59 -0.2(3) . . . . ?
C57 C58 C59 O10 -179.26(18) . . . . ?
C62 C58 C59 O10 1.4(3) . . . . ?
C57 C58 C59 C60 1.1(3) . . . . ?
C62 C58 C59 C60 -178.22(17) . . . . ?
C56 C55 C60 O8 -179.02(17) . . . . ?
C54 C55 C60 O8 3.5(3) . . . . ?
C56 C55 C60 C59 0.4(3) . . . . ?
C54 C55 C60 C59 -177.14(16) . . . . ?
O10 C59 C60 C55 179.14(17) . . . . ?
C58 C59 C60 C55 -1.2(3) . . . . ?
O10 C59 C60 O8 -1.4(2) . . . . ?
C58 C59 C60 O8 178.28(15) . . . . ?
C53 C48 O8 C60 -13.4(2) . . . . ?
C49 C48 O8 C60 168.70(15) . . . . ?
C55 C60 O8 C48 15.9(2) . . . . ?
C59 C60 O8 C48 -163.58(15) . . . . ?
C50 C49 O9 Ni2 -4.6(2) . . . . ?
C48 C49 O9 Ni2 174.15(12) . . . . ?
N5 Ni2 O9 C49 3.14(15) . . . . ?
O6 Ni2 O9 C49 -178.37(15) . . . . ?
C51 C50 C61 N5 -175.75(18) . . . . ?
C49 C50 C61 N5 2.0(3) . . . . ?
C50 C61 N5 C47 177.55(17) . . . . ?
C50 C61 N5 Ni2 -2.9(3) . . . . ?
C42 C47 N5 C61 -177.90(17) . . . . ?
C46 C47 N5 C61 1.5(3) . . . . ?
C42 C47 N5 Ni2 2.54(19) . . . . ?
C46 C47 N5 Ni2 -178.07(15) . . . . ?
O9 Ni2 N5 C61 0.57(16) . . . . ?
N3 Ni2 N5 C61 179.24(16) . . . . ?
O9 Ni2 N5 C47 -179.90(12) . . . . ?
N3 Ni2 N5 C47 -1.23(12) . . . . ?
C58 C59 O10 Ni3 -1.5(3) . . . . ?
C60 C59 O10 Ni3 178.16(12) . . . . ?
N6 Ni3 O10 C59 0.89(15) . . . . ?
O7 Ni3 O10 C59 179.46(15) . . . . ?
C57 C58 C62 N6 179.70(19) . . . . ?
C59 C58 C62 N6 -1.0(3) . . . . ?
C58 C62 N6 C63 -179.81(17) . . . . ?
C58 C62 N6 Ni3 0.6(3) . . . . ?
O10 Ni3 N6 C62 -0.45(16) . . . . ?
N4 Ni3 N6 C62 178.42(16) . . . . ?
O10 Ni3 N6 C63 179.94(12) . . . . ?
N4 Ni3 N6 C63 -1.20(12) . . . . ?
C62 N6 C63 C68 -176.88(16) . . . . ?
Ni3 N6 C63 C68 2.76(19) . . . . ?
C62 N6 C63 C64 3.7(3) . . . . ?
Ni3 N6 C63 C64 -176.61(15) . . . . ?
C68 C63 C64 C65 1.0(3) . . . . ?
N6 C63 C64 C65 -179.64(18) . . . . ?
C63 C64 C65 C66 1.0(3) . . . . ?
C64 C65 C66 C67 -1.6(3) . . . . ?
C65 C66 C67 C68 0.0(3) . . . . ?
C66 C67 C68 C63 2.0(3) . . . . ?
C66 C67 C68 N4 -176.58(17) . . . . ?
C64 C63 C68 C67 -2.5(3) . . . . ?
N6 C63 C68 C67 178.04(16) . . . . ?
C64 C63 C68 N4 176.21(16) . . . . ?
N6 C63 C68 N4 -3.2(2) . . . . ?
C41 N4 C68 C67 2.6(3) . . . . ?
Ni3 N4 C68 C67 -179.08(15) . . . . ?
C41 N4 C68 C63 -176.07(16) . . . . ?
Ni3 N4 C68 C63 2.27(19) . . . . ?
